data_2004474
loop_
_publ_author_name
'Muir, K. W.'
'Manojlovic-Muir, L.'
'Fullard, J.'

_publ_contact_author
;
Kenneth W. Muir
Chemistry Department
University of Glasgow
Glasgow G12 8QQ
Scotland
;
_publ_section_title
;
 The PF~6~^{-^}/BF~4~^{-^} Mixed Salt of the Cluster Cation
 [Pt~3~(\m~3~-AuPPh~3~)(\m-dppm)~3~]^+^, dppm = Ph~2~PCH~2~PPh~2~
;
_journal_issue 2
_journal_name_full 'Acta Crystallographica Section C'
_journal_page_first 295
_journal_page_last 297
_journal_paper_doi 10.1107/S0108270195007852
_journal_volume 52
_journal_year 1996
_chemical_formula_structural
;
[Pt~3~{AuP(C~6~H~5~)~3~}{(C~6~H~5~)PCH~2~P(C~6~H~5~)~2~}~3~]
[PF~6~]~0.75~ [BF~4~]~0.25~
;
_chemical_formula_sum 'C93 H81 Au B0.25 F5.5 P7.75 Pt3'
_chemical_formula_weight 2328.03
_chemical_name_common none
_chemical_name_systematic
;
[{\mu~3~-gold(triphenylphosphine)}tris{\mu-bis(diphenylphosphino)methane}-
triplatinum] hexafluorphosphate/tetrafluroborate (0.75:0.25)
;
_space_group_IT_number 203
_symmetry_cell_setting cubic
_symmetry_space_group_name_Hall '-F 2uv 2vw 3'
_symmetry_space_group_name_H-M 'F d -3 :2'
_audit_creation_method SHELXL
_cell_angle_alpha 90.00
_cell_angle_beta 90.00
_cell_angle_gamma 90.00
_cell_formula_units_Z 32
_cell_length_a 40.302(4)
_cell_length_b 40.302(4)
_cell_length_c 40.302(4)
_cell_measurement_reflns_used 22
_cell_measurement_temperature 130(2)
_cell_measurement_theta_max 16.9
_cell_measurement_theta_min 14.1
_cell_volume 65461(11)
_computing_cell_refinement 'CAD-4 EXPRESS'
_computing_data_collection 'CAD-4 EXPRESS (Enraf-Nonius, 1992)'
_computing_data_reduction 'GX (Mallinson & Muir, 1985)'
_computing_molecular_graphics 'ORTEP (Johnson, 1965)'
_computing_structure_solution 'SHELXS86 (Sheldrick, 1985)'
_diffrn_ambient_temperature 130(2)
_diffrn_measurement_device 'Enraf-Nonius CAD4'
_diffrn_measurement_method \w/2\q
_diffrn_radiation_monochromator graphite
_diffrn_radiation_source 'fine-focus sealed tube'
_diffrn_radiation_type MoK\a
_diffrn_radiation_wavelength 0.71073
_diffrn_reflns_av_R_equivalents 0.036
_diffrn_reflns_av_sigmaI/netI 0.0613
_diffrn_reflns_limit_h_max 27
_diffrn_reflns_limit_h_min 0
_diffrn_reflns_limit_k_max 29
_diffrn_reflns_limit_k_min 0
_diffrn_reflns_limit_l_max 42
_diffrn_reflns_limit_l_min 2
_diffrn_reflns_number 3723
_diffrn_reflns_theta_max 22
_diffrn_reflns_theta_min 1.75
_diffrn_standards_decay_% 0
_diffrn_standards_interval_time 120
_diffrn_standards_number 3
_exptl_absorpt_coefficient_mu 7.112
_exptl_absorpt_correction_T_max 0.38
_exptl_absorpt_correction_T_min 0.22
_exptl_absorpt_correction_type 'refdelf (Walker & Stuart, 1983)'
_exptl_crystal_colour red
_exptl_crystal_density_diffrn 1.890
_exptl_crystal_description block
_exptl_crystal_F_000 35808
_exptl_crystal_size_max 0.20
_exptl_crystal_size_mid 0.18
_exptl_crystal_size_min 0.15
_refine_diff_density_max '1.11 (mainly around P2)'
_refine_diff_density_min -1.02
_refine_ls_extinction_method none
_refine_ls_goodness_of_fit_all 0
_refine_ls_goodness_of_fit_obs 1.086
_refine_ls_hydrogen_treatment noref
_refine_ls_matrix_type full
_refine_ls_number_parameters 115
_refine_ls_number_reflns 1692
_refine_ls_number_restraints 0
_refine_ls_restrained_S_all 0.
_refine_ls_restrained_S_obs 1.086
_refine_ls_R_factor_all 0.
_refine_ls_R_factor_obs 0.0499
_refine_ls_shift/esd_max 0.001
_refine_ls_shift/esd_mean 0.000
_refine_ls_structure_factor_coef Fsqd
_refine_ls_weighting_details 'w = 1/[\s^2^(Fo^2^)+(0.0809P)^2^+1055P] where P=(Fo^2^+2Fc^2^)/3'
_refine_ls_weighting_scheme calc
_refine_ls_wR_factor_all 0.
_refine_ls_wR_factor_obs 0.1256
_reflns_number_observed 1692
_reflns_number_total 3361
_reflns_observed_criterion >3sigma(I)
_cod_data_source_file bm1016.cif
_cod_data_source_block cubic
_cod_depositor_comments
;
The following automatic conversions were performed:

'_refine_ls_weighting_scheme' value 'calc w =
1/[\s^2^(Fo^2^)+(0.0809P)^2^+1055P] where P=(Fo^2^+2Fc^2^)/3' was
changed to 'calc'. New tag '_refine_ls_weighting_details' was
created. The value of the new tag was set to 'w =
1/[\s^2^(Fo^2^)+(0.0809P)^2^+1055P] where P=(Fo^2^+2Fc^2^)/3'.

Automatic conversion script
Id: cif_fix_values 3143 2015-03-26 13:38:13Z robertas 
;
_cod_original_sg_symbol_H-M 'F d -3  (origin at 3)'
_cod_original_formula_sum 'C93 H81 Au B0.25 F5.50 P7.75 Pt3'
_cod_database_code 2004474

loop_
_symmetry_equiv_pos_as_xyz
'x, y, z'
'-x+1/4, -y+1/4, z'
'-x+1/4, y, -z+1/4'
'x, -y+1/4, -z+1/4'
'z, x, y'
'-z+1/4, -x+1/4, y'
'-z+1/4, x, -y+1/4'
'z, -x+1/4, -y+1/4'
'y, z, x'
'y, -z+1/4, -x+1/4'
'-y+1/4, z, -x+1/4'
'-y+1/4, -z+1/4, x'
'x, y+1/2, z+1/2'
'-x+1/4, -y+3/4, z+1/2'
'-x+1/4, y+1/2, -z+3/4'
'x, -y+3/4, -z+3/4'
'z, x+1/2, y+1/2'
'-z+1/4, -x+3/4, y+1/2'
'-z+1/4, x+1/2, -y+3/4'
'z, -x+3/4, -y+3/4'
'y, z+1/2, x+1/2'
'y, -z+3/4, -x+3/4'
'-y+1/4, z+1/2, -x+3/4'
'-y+1/4, -z+3/4, x+1/2'
'x+1/2, y, z+1/2'
'-x+3/4, -y+1/4, z+1/2'
'-x+3/4, y, -z+3/4'
'x+1/2, -y+1/4, -z+3/4'
'z+1/2, x, y+1/2'
'-z+3/4, -x+1/4, y+1/2'
'-z+3/4, x, -y+3/4'
'z+1/2, -x+1/4, -y+3/4'
'y+1/2, z, x+1/2'
'y+1/2, -z+1/4, -x+3/4'
'-y+3/4, z, -x+3/4'
'-y+3/4, -z+1/4, x+1/2'
'x+1/2, y+1/2, z'
'-x+3/4, -y+3/4, z'
'-x+3/4, y+1/2, -z+1/4'
'x+1/2, -y+3/4, -z+1/4'
'z+1/2, x+1/2, y'
'-z+3/4, -x+3/4, y'
'-z+3/4, x+1/2, -y+1/4'
'z+1/2, -x+3/4, -y+1/4'
'y+1/2, z+1/2, x'
'y+1/2, -z+3/4, -x+1/4'
'-y+3/4, z+1/2, -x+1/4'
'-y+3/4, -z+3/4, x'
'-x, -y, -z'
'x-1/4, y-1/4, -z'
'x-1/4, -y, z-1/4'
'-x, y-1/4, z-1/4'
'-z, -x, -y'
'z-1/4, x-1/4, -y'
'z-1/4, -x, y-1/4'
'-z, x-1/4, y-1/4'
'-y, -z, -x'
'-y, z-1/4, x-1/4'
'y-1/4, -z, x-1/4'
'y-1/4, z-1/4, -x'
'-x, -y+1/2, -z+1/2'
'x-1/4, y+1/4, -z+1/2'
'x-1/4, -y+1/2, z+1/4'
'-x, y+1/4, z+1/4'
'-z, -x+1/2, -y+1/2'
'z-1/4, x+1/4, -y+1/2'
'z-1/4, -x+1/2, y+1/4'
'-z, x+1/4, y+1/4'
'-y, -z+1/2, -x+1/2'
'-y, z+1/4, x+1/4'
'y-1/4, -z+1/2, x+1/4'
'y-1/4, z+1/4, -x+1/2'
'-x+1/2, -y, -z+1/2'
'x+1/4, y-1/4, -z+1/2'
'x+1/4, -y, z+1/4'
'-x+1/2, y-1/4, z+1/4'
'-z+1/2, -x, -y+1/2'
'z+1/4, x-1/4, -y+1/2'
'z+1/4, -x, y+1/4'
'-z+1/2, x-1/4, y+1/4'
'-y+1/2, -z, -x+1/2'
'-y+1/2, z-1/4, x+1/4'
'y+1/4, -z, x+1/4'
'y+1/4, z-1/4, -x+1/2'
'-x+1/2, -y+1/2, -z'
'x+1/4, y+1/4, -z'
'x+1/4, -y+1/2, z-1/4'
'-x+1/2, y+1/4, z-1/4'
'-z+1/2, -x+1/2, -y'
'z+1/4, x+1/4, -y'
'z+1/4, -x+1/2, y-1/4'
'-z+1/2, x+1/4, y-1/4'
'-y+1/2, -z+1/2, -x'
'-y+1/2, z+1/4, x-1/4'
'y+1/4, -z+1/2, x-1/4'
'y+1/4, z+1/4, -x'

loop_
_atom_site_aniso_label
_atom_site_aniso_U_11
_atom_site_aniso_U_22
_atom_site_aniso_U_33
_atom_site_aniso_U_12
_atom_site_aniso_U_13
_atom_site_aniso_U_23
Au 0.0142(5) 0.0142(5) 0.0142(5) -0.0022(5) -0.0022(5) -0.0022(5)
Pt 0.0126(6) 0.0113(6) 0.0107(6) 0.0013(4) 0.0003(5) 0.0026(5)
P1 0.015(4) 0.014(4) 0.014(4) -0.007(3) 0.004(3) -0.002(3)
P2 0.018(4) 0.011(4) 0.017(4) -0.003(3) 0.002(3) 0.007(3)
P3 0.020(3) 0.020(3) 0.020(3) -0.001(3) -0.001(3) -0.001(3)

loop_
_atom_site_label
_atom_site_occupancy
_atom_site_fract_x
_atom_site_fract_y
_atom_site_fract_z
_atom_site_U_iso_or_equiv
_atom_site_thermal_displace_type
_atom_site_calc_flag
_atom_site_refinement_flags
_atom_site_type_symbol
Au 1 .22906(2) .22906(2) .22906(2) .0142(5) Uani d S Au
Pt 1 .25963(2) .23556(2) .28853(2) .0115(3) Uani d . Pt
P1 1 .3024(2) .2001(2) .2975(2) .0143(15) Uani d . P
P2 1 .3273(2) .2199(2) .2301(2) .015(2) Uani d . P
P3 1 .1969(2) .1969(2) .1969(2) .020(3) Uani d S P
C1 1 .3178(6) .1849(6) .2562(5) .014(6) Uiso d . C
H1A 1 .3380(6) .1712(6) .2594(5) .017 Uiso calc R H
H1B 1 .3007(6) .1709(6) .2455(5) .017 Uiso calc R H
C11 1 .3383(3) .2217(4) .3153(4) .025(7) Uiso d G C
C12 1 .3348(3) .2556(4) .3206(4) .021(7) Uiso d G C
H12 1 .3141(4) .2661(5) .3166(6) .025 Uiso calc R H
C13 1 .3617(4) .2742(3) .3318(4) .039(8) Uiso d G C
H13 1 .3593(6) .2973(3) .3354(6) .046 Uiso calc R H
C14 1 .3920(4) .2588(4) .3377(4) .046(9) Uiso d G C
H14 1 .4103(4) .2715(5) .3453(6) .056 Uiso calc R H
C15 1 .3955(3) .2249(4) .3323(4) .033(8) Uiso d G C
H15 1 .4162(4) .2144(6) .3363(6) .040 Uiso calc R H
C16 1 .3686(4) .2064(3) .3211(4) .020(6) Uiso d G C
H16 1 .3710(5) .1832(3) .3175(6) .024 Uiso calc R H
C21 1 .2977(5) .1617(3) .3212(4) .028(7) Uiso d G C
C22 1 .2807(4) .1354(4) .3067(3) .043(9) Uiso d G C
H22 1 .2715(6) .1378(6) .2852(4) .051 Uiso calc R H
C23 1 .2773(4) .1057(4) .3238(4) .039(8) Uiso d G C
H23 1 .2657(6) .0877(5) .3139(6) .046 Uiso calc R H
C24 1 .2908(5) .1022(3) .3554(4) .036(8) Uiso d G C
H24 1 .2884(7) .0819(4) .3670(6) .043 Uiso calc R H
C25 1 .3077(4) .1285(4) .3698(3) .053(9) Uiso d G C
H25 1 .3170(6) .1262(6) .3914(4) .064 Uiso calc R H
C26 1 .3112(4) .1583(4) .3527(4) .018(6) Uiso d G C
H26 1 .3228(6) .1763(5) .3626(6) .022 Uiso calc R H
C31 1 .3717(3) .2258(4) .2375(4) .024(6) Uiso d G C
C32 1 .3823(3) .2571(3) .2474(4) .023(7) Uiso d G C
H32 1 .3672(4) .2753(4) .2472(6) .028 Uiso calc R H
C33 1 .4148(3) .2619(3) .2577(4) .014(6) Uiso d G C
H33 1 .4220(5) .2833(3) .2645(5) .017 Uiso calc R H
C34 1 .4369(3) .2353(4) .2581(4) .019(6) Uiso d G C
H34 1 .4591(3) .2386(5) .2651(5) .023 Uiso calc R H
C35 1 .4263(3) .2040(3) .2482(4) .020(6) Uiso d G C
H35 1 .4414(4) .1859(4) .2484(6) .024 Uiso calc R H
C36 1 .3938(4) .1993(3) .2378(4) .029(7) Uiso d G C
H36 1 .3866(5) .1779(3) .2310(6) .035 Uiso calc R H
C41 1 .3270(4) .2009(4) .1888(3) .013(6) Uiso d G C
C42 1 .3517(3) .2090(4) .1662(4) .041(8) Uiso d G C
H42 1 .3696(4) .2228(6) .1727(5) .049 Uiso calc R H
C43 1 .3500(4) .1970(4) .1339(4) .027(7) Uiso d G C
H43 1 .3669(5) .2026(6) .1184(5) .032 Uiso calc R H
C44 1 .3237(4) .1769(4) .1243(3) .028(7) Uiso d G C
H44 1 .3226(6) .1687(6) .1022(3) .034 Uiso calc R H
C45 1 .2991(4) .1688(4) .1469(4) .034(8) Uiso d G C
H45 1 .2811(5) .1550(6) .1404(5) .041 Uiso calc R H
C46 1 .3007(4) .1808(4) .1792(4) .024(6) Uiso d G C
H46 1 .2838(5) .1752(6) .1947(5) .028 Uiso calc R H
C51 1 .1540(3) .1973(4) .2105(4) .010(6) Uiso d G C
C52 1 .1418(4) .2259(3) .2252(4) .027(7) Uiso d G C
H52 1 .1552(5) .2453(4) .2263(6) .032 Uiso calc R H
C53 1 .1099(4) .2263(3) .2384(4) .022(6) Uiso d G C
H53 1 .1016(5) .2459(4) .2484(6) .026 Uiso calc R H
C54 1 .0902(3) .1980(4) .2367(4) .033(7) Uiso d G C
H54 1 .0685(3) .1983(6) .2457(6) .040 Uiso calc R H
C55 1 .1025(3) .1694(3) .2220(4) .030(7) Uiso d G C
H55 1 .0890(5) .1500(4) .2208(6) .036 Uiso calc R H
C56 1 .1344(4) .1690(3) .2088(4) .022(7) Uiso d G C
H56 1 .1427(5) .1494(4) .1988(6) .027 Uiso calc R H
P21 1 0.375 0.375 0.375 .038(7) Uiso d S P
F21 .38 .3971(10) .3971(10) .3971(10) .030(18) Uiso d SP F
F22 .38 .3515(12) .3515(12) .3515(12) .05(2) Uiso d SP F
F23 .25 .3739(16) .3515(16) .3434(16) .039(17) Uiso d P F
P11 1 0 0.25 0.25 .052(6) Uiso d S P
F1 1 .0102(4) .2123(4) .2590(4) .054(5) Uiso d . F
F3 1 .1054(6) .1054(6) .1054(6) .128(18) Uiso d S F
B3 1 0.125 0.125 0.125 .03(3) Uiso d S B

loop_
_atom_type_symbol
_atom_type_description
_atom_type_scat_dispersion_real
_atom_type_scat_dispersion_imag
_atom_type_scat_source
C C 0.0033 0.0016 'International Tables Vol C Tables 4.2.6.8 and 6.1.1.4'
H H 0.0000 0.0000 'International Tables Vol C Tables 4.2.6.8 and 6.1.1.4'
Au Au -2.0133 8.8022 'International Tables Vol C Tables 4.2.6.8 and 6.1.1.4'
B B 0.0013 0.0007 'International Tables Vol C Tables 4.2.6.8 and 6.1.1.4'
F F 0.0171 0.0103 'International Tables Vol C Tables 4.2.6.8 and 6.1.1.4'
P P 0.1023 0.0942 'International Tables Vol C Tables 4.2.6.8 and 6.1.1.4'
Pt Pt -1.7033 8.3905 'International Tables Vol C Tables 4.2.6.8 and 6.1.1.4'

loop_
_geom_angle_atom_site_label_1
_geom_angle_atom_site_label_2
_geom_angle_atom_site_label_3
_geom_angle_site_symmetry_1
_geom_angle_site_symmetry_3
_geom_angle
_geom_angle_publ_flag
P3 Au Pt . 5 146.06(3) no
P3 Au Pt . . 146.06(3) yes
Pt Au Pt 5 . 57.83(5) yes
P3 Au Pt . 9 146.06(3) no
Pt Au Pt 5 9 57.83(5) no
Pt Au Pt . 9 57.83(5) no
P2 Pt P1 9 . 111.7(2) yes
P2 Pt Pt 9 5 156.9(2) yes
P1 Pt Pt . 5 91.5(2) yes
P2 Pt Pt 9 9 97.1(2) yes
P1 Pt Pt . 9 150.0(2) yes
Pt Pt Pt 5 9 60.0 yes
P2 Pt Au 9 . 106.3(2) yes
P1 Pt Au . . 115.2(2) yes
Pt Pt Au 5 . 61.09(2) yes
Pt Pt Au 9 . 61.09(2) no
C21 P1 C11 . . 106.2(8) yes
C21 P1 C1 . . 102.7(10) yes
C11 P1 C1 . . 103.8(10) yes
C21 P1 Pt . . 122.6(7) yes
C11 P1 Pt . . 111.3(6) yes
C1 P1 Pt . . 108.5(8) yes
C1 P2 C31 . . 102.5(10) yes
C1 P2 C41 . . 101.7(9) yes
C31 P2 C41 . . 102.1(8) yes
C1 P2 Pt . 5 110.8(8) yes
C31 P2 Pt . 5 124.8(6) yes
C41 P2 Pt . 5 112.4(6) yes
C51 P3 C51 5 9 107.0(6) no
C51 P3 C51 5 . 107.0(6) yes
C51 P3 C51 9 . 107.0(6) no
C51 P3 Au 5 . 111.8(6) no
C51 P3 Au 9 . 111.8(6) no
C51 P3 Au . . 111.8(6) yes
P2 C1 P1 . . 109.3(12) yes
C12 C11 C16 . . 120.0 no
C12 C11 P1 . . 116.5(9) yes
C16 C11 P1 . . 123.3(9) yes
C13 C12 C11 . . 120.0 no
C12 C13 C14 . . 120.0 no
C13 C14 C15 . . 120.0 no
C14 C15 C16 . . 120.0 no
C15 C16 C11 . . 120.0 no
C22 C21 C26 . . 120.0 no
C22 C21 P1 . . 118.5(10) yes
C26 C21 P1 . . 121.5(10) yes
C21 C22 C23 . . 120.0 no
C24 C23 C22 . . 120.0 no
C23 C24 C25 . . 120.0 no
C24 C25 C26 . . 120.0 no
C25 C26 C21 . . 120.0 no
C32 C31 C36 . . 120.0 no
C32 C31 P2 . . 117.7(9) yes
C36 C31 P2 . . 121.7(9) yes
C33 C32 C31 . . 120.0 no
C32 C33 C34 . . 120.0 no
C35 C34 C33 . . 120.0 no
C34 C35 C36 . . 120.0 no
C35 C36 C31 . . 120.0 no
C42 C41 C46 . . 120.0 no
C42 C41 P2 . . 119.6(9) yes
C46 C41 P2 . . 120.2(9) yes
C43 C42 C41 . . 120.0 no
C42 C43 C44 . . 120.0 no
C45 C44 C43 . . 120.0 no
C44 C45 C46 . . 120.0 no
C45 C46 C41 . . 120.0 no
C52 C51 C56 . . 120.0 no
C52 C51 P3 . . 118.2(9) yes
C56 C51 P3 . . 121.6(9) yes
C53 C52 C51 . . 120.0 no
C52 C53 C54 . . 120.0 no
C55 C54 C53 . . 120.0 no
C54 C55 C56 . . 120.0 no
C55 C56 C51 . . 120.0 no
F21 P21 F21 16 . 109.471(7) no
F21 P21 F21 16 27 109.471(10) no
F21 P21 F21 . 27 109.471(12) no
F21 P21 F21 16 38 109.47(2) no
F21 P21 F21 . 38 109.47(2) no
F21 P21 F21 27 38 109.47(2) no
F21 P21 F23 16 5 96.(2) no
F21 P21 F23 . 5 146.(2) no
F21 P21 F23 27 5 38.(2) no
F21 P21 F23 38 5 82.(2) no
F21 P21 F23 16 38 82.(2) no
F21 P21 F23 . 38 96.(2) no
F21 P21 F23 27 38 38.(2) no
F21 P21 F23 38 38 146.(2) no
F23 P21 F23 5 38 64.(4) no
F21 P21 F23 16 42 38.(2) no
F21 P21 F23 . 42 82.(2) no
F21 P21 F23 27 42 96.(2) no
F21 P21 F23 38 42 146.(2) no
F23 P21 F23 5 42 107.(5) no
F23 P21 F23 38 42 59.(4) no
F21 P21 F23 16 . 38.(2) no
F21 P21 F23 . . 146.(2) no
F21 P21 F23 27 . 82.(2) no
F21 P21 F23 38 . 96.(2) no
F23 P21 F23 5 . 59.(4) no
F23 P21 F23 38 . 73.(5) no
F23 P21 F23 42 . 64.(4) no
F21 P21 F23 16 9 82.(2) no
F21 P21 F23 . 9 146.(2) no
F21 P21 F23 27 9 96.(2) no
F21 P21 F23 38 9 38.(2) no
F23 P21 F23 5 9 59.(4) no
F23 P21 F23 38 9 118.2(11) no
F23 P21 F23 42 9 119.0(8) no
F23 P21 F23 . 9 59.(4) no
F21 P21 F23 16 48 96.(2) no
F21 P21 F23 . 48 38.(2) no
F21 P21 F23 27 48 82.(2) no
F21 P21 F23 38 48 146.(2) no
F23 P21 F23 5 48 119.0(8) no
F23 P21 F23 38 48 59.(4) no
F23 P21 F23 42 48 59.(4) no
F23 P21 F23 . 48 118.2(11) no
F23 P21 F23 9 48 177.(5) no
F21 P21 F23 16 35 38.(2) no
F21 P21 F23 . 35 96.(2) no
F21 P21 F23 27 35 146.(2) no
F21 P21 F23 38 35 82.(2) no
F23 P21 F23 5 35 118.2(11) no
F23 P21 F23 38 35 119.0(8) no
F23 P21 F23 42 35 64.(4) no
F23 P21 F23 . 35 64.(4) no
F23 P21 F23 9 35 73.(5) no
F23 P21 F23 48 35 107.(5) no
F21 P21 F23 16 22 146.(2) no
F21 P21 F23 . 22 82.(2) no
F21 P21 F23 27 22 38.(2) no
F21 P21 F23 38 22 96.(2) no
F23 P21 F23 5 22 64.(4) no
F23 P21 F23 38 22 64.(4) no
F23 P21 F23 42 22 118.2(11) no
F23 P21 F23 . 22 119.0(8) no
F23 P21 F23 9 22 107.(5) no
F23 P21 F23 48 22 73.(5) no
F23 P21 F23 35 22 177.(5) no
F23 F21 F23 48 31 112.(5) no
F23 F21 F23 48 16 112.(5) no
F23 F21 F23 31 16 112.(5) no
F23 F21 P21 48 . 74.(6) no
F23 F21 P21 31 . 74.(6) no
F23 F21 P21 16 . 74.(6) no
F23 F22 F23 . 9 109.(7) no
F23 F22 F23 . 5 109.(7) no
F23 F22 F23 9 5 109.(7) no
F23 F22 P21 . . 70.(7) no
F23 F22 P21 9 . 70.(7) no
F23 F22 P21 5 . 70.(7) no
F22 F23 F21 . 16 137.(10) no
F22 F23 F23 . 5 36.(4) no
F21 F23 F23 16 5 128.(6) no
F22 F23 F23 . 9 36.(4) no
F21 F23 F23 16 9 104.(6) no
F23 F23 F23 5 9 60.000(13) no
F22 F23 P21 . . 76.(8) no
F21 F23 P21 16 . 69.(6) no
F23 F23 P21 5 . 60.6(19) no
F23 F23 P21 9 . 60.6(19) no
F22 F23 F23 . 42 132.(7) no
F21 F23 F23 16 42 34.(3) no
F23 F23 F23 5 42 104.(3) no
F23 F23 F23 9 42 115.(3) no
P21 F23 F23 . 42 58.0(19) no
F22 F23 F23 . 35 107.(7) no
F21 F23 F23 16 35 34.(3) no
F23 F23 F23 5 35 114.(3) no
F23 F23 F23 9 35 71.(5) no
P21 F23 F23 . 35 58.0(19) no
F23 F23 F23 42 35 60.00(2) no
F1 P11 F1 6 71 88.3(9) no
F1 P11 F1 6 . 91.7(9) no
F1 P11 F1 71 . 88.3(9) no
F1 P11 F1 6 11 91.7(9) no
F1 P11 F1 71 11 180.000(3) no
F1 P11 F1 . 11 91.7(9) no
F1 P11 F1 6 61 88.3(9) no
F1 P11 F1 71 61 91.7(9) no
F1 P11 F1 . 61 180.000(4) no
F1 P11 F1 11 61 88.3(9) no
F1 P11 F1 6 66 180.000(4) no
F1 P11 F1 71 66 91.7(9) no
F1 P11 F1 . 66 88.3(9) no
F1 P11 F1 11 66 88.3(9) no
F1 P11 F1 61 66 91.7(9) no
F3 B3 F3 2 . 109.471(7) no
F3 B3 F3 2 3 109.471(5) no
F3 B3 F3 . 3 109.471(7) no
F3 B3 F3 2 4 109.471(7) no
F3 B3 F3 . 4 109.471(7) no
F3 B3 F3 3 4 109.471(8) no

loop_
_geom_bond_atom_site_label_1
_geom_bond_atom_site_label_2
_geom_bond_site_symmetry_2
_geom_bond_distance
_geom_bond_publ_flag
Au P3 . 2.244(12) yes
Au Pt 5 2.707(2) no
Au Pt . 2.707(2) yes
Au Pt 9 2.707(2) no
Pt Pt 5 2.618(2) yes
Pt P2 9 2.250(6) yes
Pt P1 . 2.266(7) yes
Pt Pt 9 2.618(2) no
P1 C21 . 1.828(14) yes
P1 C11 . 1.836(13) yes
P1 C1 . 1.88(2) yes
P2 C1 . 1.80(2) yes
P2 C31 . 1.830(12) yes
P2 C41 . 1.831(13) yes
P2 Pt 5 2.250(6) no
P3 C51 5 1.813(12) no
P3 C51 9 1.813(12) no
P3 C51 . 1.813(12) yes
C11 C12 . 1.39 no
C11 C16 . 1.39 no
C12 C13 . 1.39 no
C13 C14 . 1.39 no
C14 C15 . 1.39 no
C15 C16 . 1.39 no
C21 C22 . 1.39 no
C21 C26 . 1.39 no
C22 C23 . 1.39 no
C23 C24 . 1.39 no
C24 C25 . 1.39 no
C25 C26 . 1.39 no
C31 C32 . 1.39 no
C31 C36 . 1.39 no
C32 C33 . 1.39 no
C33 C34 . 1.39 no
C34 C35 . 1.39 no
C35 C36 . 1.39 no
C41 C42 . 1.39 no
C41 C46 . 1.39 no
C42 C43 . 1.39 no
C43 C44 . 1.39 no
C44 C45 . 1.39 no
C45 C46 . 1.39 no
C51 C52 . 1.39 no
C51 C56 . 1.39 no
C52 C53 . 1.39 no
C53 C54 . 1.39 no
C54 C55 . 1.39 no
C55 C56 . 1.39 no
P21 F21 16 1.54(7) no
P21 F21 . 1.54(7) yes
P21 F21 27 1.54(7) no
P21 F21 38 1.54(7) no
P21 F22 . 1.64(8) yes
P21 F23 5 1.59(7) no
P21 F23 38 1.59(7) no
P21 F23 42 1.59(7) no
P21 F23 . 1.59(7) yes
P21 F23 9 1.59(7) no
P21 F23 48 1.59(7) no
P21 F23 35 1.59(7) no
P21 F23 22 1.59(7) no
F21 F23 48 1.01(6) no
F21 F23 31 1.01(6) no
F21 F23 16 1.01(6) no
F22 F23 . 0.96(6) no
F22 F23 9 0.96(6) no
F22 F23 5 0.96(6) no
F23 F21 16 1.01(6) no
F23 F23 5 1.56(11) no
F23 F23 9 1.56(11) no
F23 F23 42 1.68(11) no
F23 F23 35 1.68(11) no
P11 F1 6 1.61(2) no
P11 F1 71 1.61(2) no
P11 F1 . 1.61(2) yes
P11 F1 11 1.61(2) no
P11 F1 61 1.61(2) no
P11 F1 66 1.61(2) no
B3 F3 . 1.37(5) yes
B3 F3 2 1.37(5) no
B3 F3 3 1.37(5) no
B3 F3 4 1.37(5) no

loop_
_geom_torsion_atom_site_label_1
_geom_torsion_atom_site_label_2
_geom_torsion_atom_site_label_3
_geom_torsion_atom_site_label_4
_geom_torsion_site_symmetry_1
_geom_torsion_site_symmetry_2
_geom_torsion_site_symmetry_3
_geom_torsion_site_symmetry_4
_geom_torsion
_geom_torsion_publ_flag
Au P3 C51 C52 . . . . 31.3(9) yes
Pt P1 C1 P2 . . . . 53.6(13) yes
P1 C1 P2 Pt . . . 5 -40.9(13) yes
C1 P2 Pt Pt . . 5 . 12.8(8) yes
P2 Pt Pt P1 . 5 . . 13.4(2) yes
Pt Pt P1 C1 5 . . . -37.1(8) yes
